data_7043824
loop_
_publ_author_name
'Novitchi, Gh\'enadie'
'Vela, Sergi'
'Pilet, Guillaume'
'Train, Cyrille'
'Robert, Vincent'

_publ_section_title
;
 Twisting Induces Ferromagnetism in Homometallic Clusters
;
_journal_name_full 'Dalton Trans.'
_journal_paper_doi 10.1039/C7DT02360J
_journal_year 2017
_chemical_absolute_configuration ad
_chemical_formula_moiety 'C28 H35 Cl1 N2 O8'
_chemical_formula_sum 'C28 H35 Cl N2 O8'
_chemical_formula_weight 563.05
_space_group_IT_number 1
_symmetry_cell_setting triclinic
_symmetry_space_group_name_Hall 'P 1'
_symmetry_space_group_name_H-M 'P 1'
_atom_sites_solution_hydrogens difmap
_atom_sites_solution_primary direct
_audit_update_record
;
2017-07-19 deposited with the CCDC.
2017-07-20 downloaded from the CCDC.
;
_cell_angle_alpha 73.668(13)
_cell_angle_beta 87.745(10)
_cell_angle_gamma 88.353(11)
_cell_formula_units_Z 1
_cell_length_a 5.6286(6)
_cell_length_b 10.2605(16)
_cell_length_c 12.8165(18)
_cell_measurement_reflns_used 3095
_cell_measurement_temperature 293
_cell_measurement_theta_max 30
_cell_measurement_theta_min 3
_cell_volume 709.64(17)
_computing_cell_refinement 'CrysAlis, (Oxford Diffraction, 2002)'
_computing_data_collection 'Gemini, (Oxford Diffraction, 2006)'
_computing_data_reduction 'CrysAlis, (Oxford Diffraction, 2002)'
_computing_molecular_graphics 'CAMERON (Watkin et al., 1996)'
_computing_publication_material 'CRYSTALS (Betteridge et al., 2003)'
_computing_structure_refinement 'CRYSTALS (Betteridge et al., 2003)'
_computing_structure_solution 'SIR97 (Altomare et al., 1999)'
_diffrn_ambient_temperature 293
_diffrn_measured_fraction_theta_full 0.983
_diffrn_measured_fraction_theta_max 0.964
_diffrn_measurement_device Area
_diffrn_measurement_device_type 'Oxford Diffraction Gemini'
_diffrn_measurement_method \w/2\q
_diffrn_radiation_monochromator graphite
_diffrn_radiation_type 'Mo K\a'
_diffrn_radiation_wavelength 0.71069
_diffrn_reflns_av_R_equivalents 0.034
_diffrn_reflns_limit_h_max 5
_diffrn_reflns_limit_h_min -7
_diffrn_reflns_limit_k_max 14
_diffrn_reflns_limit_k_min -13
_diffrn_reflns_limit_l_max 17
_diffrn_reflns_limit_l_min -17
_diffrn_reflns_number 5477
_diffrn_reflns_theta_full 25.204
_diffrn_reflns_theta_max 29.651
_diffrn_reflns_theta_min 3.314
_diffrn_standards_number 0
_exptl_absorpt_coefficient_mu 0.186
_exptl_absorpt_correction_T_max 0.98
_exptl_absorpt_correction_T_min 0.83
_exptl_absorpt_correction_type multi-scan
_exptl_absorpt_process_details 'CrysAlis, (Oxford Diffraction, 2002)'
_exptl_crystal_colour colourless
_exptl_crystal_density_diffrn 1.317
_exptl_crystal_density_method 'not measured'
_exptl_crystal_description block
_exptl_crystal_F_000 298
_exptl_crystal_size_max 0.141
_exptl_crystal_size_mid 0.134
_exptl_crystal_size_min 0.103
_refine_diff_density_max 0.22
_refine_diff_density_min -0.24
_refine_ls_abs_structure_details 'Flack (1983), 0 Friedel-pairs'
_refine_ls_abs_structure_Flack -0.06(10)
_refine_ls_extinction_method None
_refine_ls_goodness_of_fit_ref 1.0854
_refine_ls_hydrogen_treatment mixed
_refine_ls_matrix_type full
_refine_ls_number_parameters 353
_refine_ls_number_reflns 2981
_refine_ls_number_restraints 3
_refine_ls_R_factor_all 0.0739
_refine_ls_R_factor_gt 0.0519
_refine_ls_shift/su_max 0.0038836
_refine_ls_shift/su_mean 0.0003307
_refine_ls_structure_factor_coef F
_refine_ls_weighting_details
;
 Method, part 1, Chebychev polynomial, (Watkin, 1994, Prince, 1982) 
 [weight] = 1.0/[A~0~*T~0~(x)+A~1~*T~1~(x) ... +A~n-1~]*T~n-1~(x)] 
 where A~i~ are the Chebychev coefficients listed below and x= Fcalc/Fmax 
 Method = Robust Weighting (Prince, 1982) 
 W = [weight] * [1-(deltaF/6*sigmaF)^2^]^2^ 
 A~i~ are: 
 3.26 0.692 1.46 
;
_refine_ls_weighting_scheme calc
_refine_ls_wR_factor_all 0.0740
_refine_ls_wR_factor_gt 0.0549
_refine_ls_wR_factor_ref 0.0519
_reflns_limit_h_max 5
_reflns_limit_h_min -7
_reflns_limit_k_max 14
_reflns_limit_k_min -13
_reflns_limit_l_max 17
_reflns_limit_l_min -17
_reflns_number_gt 3271
_reflns_number_total 3303
_reflns_threshold_expression I>2.0\s(I)
_oxford_diffrn_Wilson_B_factor 0.00
_oxford_diffrn_Wilson_scale 0.00
_oxford_refine_ls_r_factor_ref 0.0479
_oxford_refine_ls_scale 4.899(9)
_oxford_reflns_number_all 4246
_oxford_reflns_threshold_expression_ref I>3.0\s(I)
_cod_data_source_file c7dt02360j2.cif
_cod_data_source_block H2LA
_cod_original_cell_volume 709.65(16)
_cod_original_sg_symbol_H-M 'P 1 '
_cod_original_formula_sum 'C28 H35 Cl1 N2 O8'
_cod_database_code 7043824

loop_
_symmetry_equiv_pos_as_xyz
x,y,z

loop_
_atom_site_label
_atom_site_type_symbol
_atom_site_fract_x
_atom_site_fract_y
_atom_site_fract_z
_atom_site_U_iso_or_equiv
_atom_site_occupancy
_atom_site_adp_type
_atom_site_refinement_flags_posn
O2 O 0.1192(5) 0.7835(4) -0.0423(2) 0.0535 1.0000 Uani .
C3 C 0.2897(7) 0.7799(4) -0.1024(3) 0.0365 1.0000 Uani .
O4 O 0.2887(6) 0.8147(4) -0.2078(2) 0.0564 1.0000 Uani .
C5 C 0.5302(7) 0.7290(4) -0.0595(3) 0.0319 1.0000 Uani .
N6 N 0.5318(6) 0.7329(3) 0.0575(2) 0.0316 1.0000 Uani .
C7 C 0.6441(7) 0.8560(4) 0.0768(3) 0.0348 1.0000 Uani .
C8 C 0.5593(7) 0.9873(4) 0.0041(3) 0.0345 1.0000 Uani .
C9 C 0.3603(8) 1.0593(4) 0.0256(3) 0.0391 1.0000 Uani .
O10 O 0.2155(6) 1.0164(3) 0.1170(3) 0.0567 1.0000 Uani .
C11 C 0.3018(8) 1.1843(4) -0.0454(4) 0.0460 1.0000 Uani .
C12 C 0.0892(10) 1.2650(5) -0.0245(5) 0.0607 1.0000 Uani .
O13 O 0.0475(8) 1.3791(4) -0.0778(4) 0.0928 1.0000 Uani .
C14 C 0.4445(9) 1.2368(4) -0.1383(4) 0.0520 1.0000 Uani .
C15 C 0.6399(8) 1.1674(5) -0.1639(4) 0.0498 1.0000 Uani .
C16 C 0.6979(8) 1.0439(4) -0.0909(3) 0.0409 1.0000 Uani .
C17 C 0.7973(11) 1.2217(6) -0.2662(4) 0.0748 1.0000 Uani .
C18 C 0.6491(8) 0.6012(4) 0.1184(3) 0.0442 1.0000 Uani .
C19 C 0.5688(11) 0.5018(5) 0.0613(4) 0.0649 1.0000 Uani .
C20 C 0.5733(10) 0.5776(5) -0.0558(4) 0.0553 1.0000 Uani .
O21 O -0.1161(5) 0.8443(4) 0.7229(2) 0.0577 1.0000 Uani .
C22 C -0.1224(7) 0.8580(4) 0.6225(3) 0.0377 1.0000 Uani .
O23 O 0.0407(6) 0.8962(4) 0.5546(3) 0.0584 1.0000 Uani .
C24 C -0.3541(7) 0.8164(4) 0.5852(3) 0.0333 1.0000 Uani .
N25 N -0.3247(5) 0.8381(3) 0.4628(2) 0.0298 1.0000 Uani .
C26 C -0.4990(7) 0.9374(4) 0.3970(3) 0.0364 1.0000 Uani .
C27 C -0.4475(7) 1.0801(4) 0.3971(3) 0.0368 1.0000 Uani .
C28 C -0.5939(8) 1.1511(4) 0.4521(3) 0.0391 1.0000 Uani .
C29 C -0.5529(8) 1.2865(4) 0.4484(3) 0.0441 1.0000 Uani .
C30 C -0.3546(8) 1.3466(4) 0.3889(3) 0.0435 1.0000 Uani .
C31 C -0.2028(8) 1.2775(4) 0.3337(3) 0.0422 1.0000 Uani .
C32 C -0.2475(8) 1.1426(4) 0.3381(3) 0.0382 1.0000 Uani .
O33 O -0.1102(6) 1.0668(3) 0.2881(2) 0.0534 1.0000 Uani .
C34 C 0.0054(9) 1.3456(5) 0.2702(4) 0.0521 1.0000 Uani .
O35 O 0.1382(7) 1.2922(4) 0.2160(3) 0.0636 1.0000 Uani .
C36 C -0.7228(10) 1.3634(5) 0.5063(4) 0.0598 1.0000 Uani .
C37 C -0.3295(8) 0.7009(4) 0.4415(3) 0.0396 1.0000 Uani .
C38 C -0.2619(10) 0.6042(4) 0.5496(4) 0.0525 1.0000 Uani .
C39 C -0.3984(10) 0.6650(5) 0.6305(4) 0.0542 1.0000 Uani .
Cl1 Cl 0.1691(2) 0.71874(13) 0.25319(10) 0.0492 1.0000 Uani .
H51 H 0.6545 0.7853 -0.1023 0.0383 1.0000 Uiso R
H71 H 0.6071 0.8558 0.1506 0.0411 1.0000 Uiso R
H72 H 0.8122 0.8459 0.0651 0.0412 1.0000 Uiso R
H121 H -0.0162 1.2237 0.0352 0.0732 1.0000 Uiso R
H141 H 0.4047 1.3219 -0.1840 0.0624 1.0000 Uiso R
H161 H 0.8317 0.9945 -0.1056 0.0487 1.0000 Uiso R
H173 H 0.9511 1.1791 -0.2558 0.1134 1.0000 Uiso R
H171 H 0.8100 1.3186 -0.2809 0.1131 1.0000 Uiso R
H172 H 0.7247 1.2020 -0.3269 0.1135 1.0000 Uiso R
H182 H 0.8213 0.6103 0.1118 0.0539 1.0000 Uiso R
H181 H 0.6016 0.5766 0.1953 0.0535 1.0000 Uiso R
H191 H 0.6736 0.4213 0.0752 0.0781 1.0000 Uiso R
H192 H 0.4058 0.4737 0.0858 0.0786 1.0000 Uiso R
H201 H 0.7272 0.5659 -0.0880 0.0663 1.0000 Uiso R
H202 H 0.4528 0.5473 -0.0944 0.0664 1.0000 Uiso R
H241 H -0.4828 0.8707 0.6009 0.0392 1.0000 Uiso R
H261 H -0.6550 0.9113 0.4286 0.0432 1.0000 Uiso R
H262 H -0.4904 0.9284 0.3239 0.0432 1.0000 Uiso R
H281 H -0.7263 1.1072 0.4918 0.0469 1.0000 Uiso R
H301 H -0.3237 1.4361 0.3864 0.0513 1.0000 Uiso R
H341 H 0.0342 1.4348 0.2728 0.0621 1.0000 Uiso R
H362 H -0.7255 1.4582 0.4681 0.0903 1.0000 Uiso R
H361 H -0.6726 1.3527 0.5791 0.0903 1.0000 Uiso R
H363 H -0.8809 1.3295 0.5104 0.0899 1.0000 Uiso R
H371 H -0.4878 0.6849 0.4226 0.0485 1.0000 Uiso R
H372 H -0.2188 0.6951 0.3831 0.0480 1.0000 Uiso R
H381 H -0.0902 0.6038 0.5585 0.0628 1.0000 Uiso R
H382 H -0.3129 0.5114 0.5565 0.0629 1.0000 Uiso R
H391 H -0.3404 0.6309 0.7036 0.0651 1.0000 Uiso R
H392 H -0.5669 0.6464 0.6317 0.0650 1.0000 Uiso R
H101 H 0.2397 0.9336 0.1428 0.0847 1.0000 Uiso R
H61 H 0.3815 0.7338 0.0829 0.0469 0.5000 Uiso R
H251 H -0.1822 0.8741 0.4450 0.0450 0.5000 Uiso R
H331 H 0.0078 1.1071 0.2575 0.0804 1.0000 Uiso R
H41 H 0.1465 0.8486 -0.2443 0.0686 1.0000 Uiso R
H212 H -0.2384 0.9001 0.7426 0.0694 1.0000 Uiso .

loop_
_atom_site_aniso_label
_atom_site_aniso_U_11
_atom_site_aniso_U_22
_atom_site_aniso_U_33
_atom_site_aniso_U_23
_atom_site_aniso_U_13
_atom_site_aniso_U_12
O2 0.0314(17) 0.094(2) 0.0346(15) -0.0179(16) 0.0002(13) 0.0128(16)
C3 0.036(2) 0.044(2) 0.033(2) -0.0150(17) -0.0038(17) 0.0031(18)
O4 0.0330(17) 0.101(3) 0.0323(15) -0.0153(16) -0.0039(13) 0.0116(16)
C5 0.027(2) 0.043(2) 0.0282(18) -0.0142(16) 0.0000(15) 0.0038(16)
N6 0.0282(18) 0.0362(17) 0.0287(16) -0.0064(13) -0.0025(13) 0.0051(13)
C7 0.033(2) 0.041(2) 0.0305(19) -0.0106(17) -0.0006(17) 0.0035(17)
C8 0.034(2) 0.034(2) 0.035(2) -0.0092(17) -0.0007(17) 0.0003(17)
C9 0.043(2) 0.035(2) 0.041(2) -0.0156(18) 0.0033(18) 0.0023(18)
O10 0.054(2) 0.0499(19) 0.0613(19) -0.0127(16) 0.0226(16) 0.0123(15)
C11 0.046(3) 0.035(2) 0.058(3) -0.017(2) -0.001(2) 0.003(2)
C12 0.056(3) 0.051(3) 0.080(3) -0.028(3) -0.003(3) 0.013(2)
O13 0.085(3) 0.058(2) 0.128(4) -0.017(3) -0.005(3) 0.035(2)
C14 0.061(3) 0.038(3) 0.053(3) -0.005(2) -0.009(2) 0.008(2)
C15 0.050(3) 0.047(3) 0.046(2) -0.002(2) 0.001(2) -0.002(2)
C16 0.039(2) 0.038(2) 0.043(2) -0.0079(19) 0.0060(19) -0.0003(18)
C17 0.076(4) 0.074(4) 0.053(3) 0.014(3) 0.015(3) 0.000(3)
C18 0.046(3) 0.037(2) 0.043(2) -0.0014(19) -0.005(2) 0.0136(19)
C19 0.092(4) 0.045(3) 0.052(3) -0.006(2) 0.005(3) 0.004(3)
C20 0.059(3) 0.052(3) 0.060(3) -0.025(2) -0.011(2) 0.017(2)
O21 0.0322(17) 0.110(3) 0.0365(16) -0.0296(17) -0.0050(13) 0.0063(17)
C22 0.031(2) 0.046(2) 0.038(2) -0.0142(18) -0.0020(17) -0.0015(16)
O23 0.0397(19) 0.092(3) 0.0435(17) -0.0167(17) 0.0030(14) -0.0302(17)
C24 0.034(2) 0.045(2) 0.0234(17) -0.0133(16) 0.0024(15) -0.0042(17)
N25 0.0305(17) 0.0361(17) 0.0230(14) -0.0084(13) -0.0001(12) -0.0046(13)
C26 0.037(2) 0.040(2) 0.0325(19) -0.0094(17) -0.0036(17) -0.0028(17)
C27 0.043(2) 0.035(2) 0.0318(19) -0.0079(17) -0.0024(17) -0.0060(17)
C28 0.036(2) 0.044(2) 0.036(2) -0.0094(19) -0.0015(17) -0.0034(18)
C29 0.047(3) 0.046(3) 0.042(2) -0.015(2) -0.007(2) 0.003(2)
C30 0.060(3) 0.032(2) 0.039(2) -0.0089(18) -0.012(2) -0.0031(19)
C31 0.046(3) 0.040(2) 0.036(2) -0.0023(18) -0.0046(19) -0.0078(19)
C32 0.043(2) 0.038(2) 0.0315(19) -0.0066(17) -0.0004(17) -0.0025(18)
O33 0.058(2) 0.0495(19) 0.0519(18) -0.0150(15) 0.0153(16) -0.0013(15)
C34 0.061(3) 0.044(3) 0.046(3) -0.001(2) -0.012(2) -0.009(2)
O35 0.057(2) 0.070(2) 0.057(2) -0.0058(18) 0.0106(17) -0.0133(18)
C36 0.065(3) 0.054(3) 0.068(3) -0.032(3) 0.001(3) 0.006(2)
C37 0.048(3) 0.037(2) 0.037(2) -0.0141(18) -0.0030(19) 0.0013(18)
C38 0.071(3) 0.035(2) 0.052(3) -0.010(2) -0.012(2) -0.001(2)
C39 0.074(3) 0.047(3) 0.039(2) -0.007(2) 0.004(2) -0.019(2)
Cl1 0.0447(7) 0.0601(7) 0.0409(5) -0.0114(5) 0.0063(5) -0.0099(5)

loop_
_atom_type_symbol
_atom_type_scat_dispersion_real
_atom_type_scat_dispersion_imag
_atom_type_scat_Cromer_Mann_a1
_atom_type_scat_Cromer_Mann_b1
_atom_type_scat_Cromer_Mann_a2
_atom_type_scat_Cromer_Mann_b2
_atom_type_scat_Cromer_Mann_a3
_atom_type_scat_Cromer_Mann_b3
_atom_type_scat_Cromer_Mann_a4
_atom_type_scat_Cromer_Mann_b4
_atom_type_scat_Cromer_Mann_c
_atom_type_scat_source
C 0.0033 0.0016 2.3100 20.8439 1.0200 10.2075 1.5886 0.5687 0.8650 51.6512 0.2156 'International Tables Vol C 4.2.6.8 and 6.1.1.4'
H 0.0000 0.0000 0.4930 10.5109 0.3229 26.1257 0.1402 3.1424 0.0408 57.7998 0.0030 'International Tables Vol C 4.2.6.8 and 6.1.1.4'
N 0.0061 0.0033 12.2126 0.0057 3.1322 9.8933 2.0125 28.9975 1.1663 0.5826 -11.5290 'International Tables Vol C 4.2.6.8 and 6.1.1.4'
O 0.0106 0.0060 3.0485 13.2771 2.2868 5.7011 1.5463 0.3239 0.8670 32.9089 0.2508 'International Tables Vol C 4.2.6.8 and 6.1.1.4'
Na 0.0362 0.0249 4.7626 3.2850 3.1736 8.8422 1.2674 0.3136 1.1128 129.4240 0.6760 'International Tables Vol C 4.2.6.8 and 6.1.1.4'
Cl 0.1484 0.1585 11.4604 0.0104 7.1964 1.1662 6.2556 18.5194 1.6455 47.7784 -9.5574 'International Tables Vol C 4.2.6.8 and 6.1.1.4'

loop_
_geom_angle_atom_site_label_1
_geom_angle_atom_site_label_2
_geom_angle_atom_site_label_3
_geom_angle
_geom_angle_publ_flag
O2 C3 O4 125.7(4) yes
O2 C3 C5 122.0(3) yes
O4 C3 C5 112.3(3) yes
C3 O4 H41 120.0 no
C3 C5 N6 107.5(3) yes
C3 C5 C20 111.6(4) yes
N6 C5 C20 105.5(3) yes
C3 C5 H51 110.5 no
N6 C5 H51 110.6 no
C20 C5 H51 110.9 no
C5 N6 C7 115.9(3) yes
C5 N6 C18 105.3(3) yes
C7 N6 C18 112.9(3) yes
C5 N6 H61 108.9 no
C7 N6 H61 105.3 no
C18 N6 H61 108.3 no
N6 C7 C8 114.0(3) yes
N6 C7 H71 108.1 no
C8 C7 H71 108.1 no
N6 C7 H72 106.3 no
C8 C7 H72 109.5 no
H71 C7 H72 110.9 no
C7 C8 C9 124.6(3) yes
C7 C8 C16 117.0(4) yes
C9 C8 C16 118.4(4) yes
C8 C9 O10 123.7(4) yes
C8 C9 C11 120.2(4) yes
O10 C9 C11 116.1(4) yes
C9 O10 H101 107.5 no
C9 C11 C12 121.6(4) yes
C9 C11 C14 119.5(4) yes
C12 C11 C14 118.9(4) yes
C11 C12 O13 123.2(6) yes
C11 C12 H121 117.9 no
O13 C12 H121 118.9 no
C11 C14 C15 122.2(4) yes
C11 C14 H141 118.3 no
C15 C14 H141 119.6 no
C14 C15 C16 117.4(4) yes
C14 C15 C17 123.2(4) yes
C16 C15 C17 119.4(4) yes
C8 C16 C15 122.3(4) yes
C8 C16 H161 118.2 no
C15 C16 H161 119.4 no
C15 C17 H173 109.7 no
C15 C17 H171 109.1 no
H173 C17 H171 110.3 no
C15 C17 H172 109.0 no
H173 C17 H172 109.7 no
H171 C17 H172 109.0 no
N6 C18 C19 103.5(3) yes
N6 C18 H182 109.6 no
C19 C18 H182 110.9 no
N6 C18 H181 111.1 no
C19 C18 H181 113.1 no
H182 C18 H181 108.6 no
C18 C19 C20 105.1(4) yes
C18 C19 H191 111.4 no
C20 C19 H191 111.4 no
C18 C19 H192 109.8 no
C20 C19 H192 109.9 no
H191 C19 H192 109.2 no
C5 C20 C19 105.6(4) yes
C5 C20 H201 110.1 no
C19 C20 H201 109.5 no
C5 C20 H202 110.8 no
C19 C20 H202 111.8 no
H201 C20 H202 109.2 no
C22 O21 H212 108.8 no
O21 C22 O23 126.7(4) yes
O21 C22 C24 114.8(3) yes
O23 C22 C24 118.5(3) yes
C22 C24 N25 106.7(3) yes
C22 C24 C39 112.5(3) yes
N25 C24 C39 104.2(3) yes
C22 C24 H241 110.4 no
N25 C24 H241 110.2 no
C39 C24 H241 112.6 no
C24 N25 C26 114.3(3) yes
C24 N25 C37 107.9(3) yes
C26 N25 C37 112.7(3) yes
C24 N25 H251 105.0 no
C26 N25 H251 106.5 no
C37 N25 H251 110.1 no
N25 C26 C27 111.4(3) yes
N25 C26 H261 106.9 no
C27 C26 H261 110.8 no
N25 C26 H262 107.8 no
C27 C26 H262 110.9 no
H261 C26 H262 108.9 no
C26 C27 C28 121.9(4) yes
C26 C27 C32 118.4(4) yes
C28 C27 C32 119.7(4) yes
C27 C28 C29 122.2(4) yes
C27 C28 H281 118.4 no
C29 C28 H281 119.4 no
C28 C29 C30 117.1(4) yes
C28 C29 C36 120.9(4) yes
C30 C29 C36 122.0(4) yes
C29 C30 C31 122.0(4) yes
C29 C30 H301 118.2 no
C31 C30 H301 119.8 no
C30 C31 C32 120.0(4) yes
C30 C31 C34 120.5(4) yes
C32 C31 C34 119.6(4) yes
C31 C32 C27 119.0(4) yes
C31 C32 O33 124.4(4) yes
C27 C32 O33 116.6(4) yes
C32 O33 H331 112.4 no
C31 C34 O35 123.3(4) yes
C31 C34 H341 116.8 no
O35 C34 H341 119.8 no
C29 C36 H362 110.2 no
C29 C36 H361 110.1 no
H362 C36 H361 108.7 no
C29 C36 H363 110.7 no
H362 C36 H363 108.8 no
H361 C36 H363 108.3 no
N25 C37 C38 103.1(3) yes
N25 C37 H371 109.1 no
C38 C37 H371 111.6 no
N25 C37 H372 111.7 no
C38 C37 H372 112.0 no
H371 C37 H372 109.2 no
C37 C38 C39 102.0(4) yes
C37 C38 H381 110.7 no
C39 C38 H381 111.8 no
C37 C38 H382 111.6 no
C39 C38 H382 111.2 no
H381 C38 H382 109.4 no
C38 C39 C24 103.0(3) yes
C38 C39 H391 112.4 no
C24 C39 H391 111.0 no
C38 C39 H392 110.6 no
C24 C39 H392 110.8 no
H391 C39 H392 109.0 no

loop_
_geom_bond_atom_site_label_1
_geom_bond_atom_site_label_2
_geom_bond_distance
_geom_bond_publ_flag
O2 C3 1.213(5) yes
C3 O4 1.297(5) yes
C3 C5 1.505(5) yes
O4 H41 0.950 no
C5 N6 1.511(4) yes
C5 C20 1.553(6) yes
C5 H51 0.969 no
N6 C7 1.513(5) yes
N6 C18 1.506(5) yes
N6 H61 0.895 no
C7 C8 1.484(5) yes
C7 H71 0.961 no
C7 H72 0.959 no
C8 C9 1.385(5) yes
C8 C16 1.408(5) yes
C9 O10 1.374(5) yes
C9 C11 1.387(6) yes
O10 H101 0.830 no
C11 C12 1.493(7) yes
C11 C14 1.394(7) yes
C12 O13 1.200(6) yes
C12 H121 0.955 no
C14 C15 1.372(7) yes
C14 H141 0.931 no
C15 C16 1.386(6) yes
C15 C17 1.530(6) yes
C16 H161 0.939 no
C17 H173 0.955 no
C17 H171 0.963 no
C17 H172 0.965 no
C18 C19 1.501(7) yes
C18 H182 0.975 no
C18 H181 0.974 no
C19 C20 1.483(7) yes
C19 H191 0.980 no
C19 H192 0.983 no
C20 H201 0.964 no
C20 H202 0.962 no
O21 C22 1.256(5) yes
O21 H212 0.955 no
C22 O23 1.233(5) yes
C22 C24 1.519(6) yes
C24 N25 1.524(4) yes
C24 C39 1.522(6) yes
C24 H241 0.951 no
N25 C26 1.496(5) yes
N25 C37 1.508(5) yes
N25 H251 0.887 no
C26 C27 1.501(5) yes
C26 H261 0.965 no
C26 H262 0.965 no
C27 C28 1.385(6) yes
C27 C32 1.397(6) yes
C28 C29 1.401(6) yes
C28 H281 0.937 no
C29 C30 1.384(6) yes
C29 C36 1.523(6) yes
C30 C31 1.390(6) yes
C30 H301 0.931 no
C31 C32 1.399(6) yes
C31 C34 1.476(7) yes
C32 O33 1.349(5) yes
O33 H331 0.818 no
C34 O35 1.221(6) yes
C34 H341 0.945 no
C36 H362 0.958 no
C36 H361 0.961 no
C36 H363 0.959 no
C37 C38 1.514(6) yes
C37 H371 0.963 no
C37 H372 0.968 no
C38 C39 1.526(7) yes
C38 H381 0.977 no
C38 H382 0.982 no
C39 H391 0.969 no
C39 H392 0.972 no

loop_
_geom_hbond_atom_site_label_D
_geom_hbond_atom_site_label_H
_geom_hbond_atom_site_label_A
_geom_hbond_site_symmetry_A
_geom_hbond_angle_DHA
_geom_hbond_distance_DH
_geom_hbond_distance_HA
_geom_hbond_distance_DA
_geom_hbond_publ_flag
C5 H51 O21 1_654 145.32 0.969 2.471 3.314(6) yes
C7 H72 O2 1_655 146.84 0.959 2.353 3.199(6) yes
C19 H192 O35 1_545 146.51 0.983 2.595 3.457(6) yes
C20 H201 O13 1_645 139.18 0.964 2.573 3.362(6) yes
C26 H261 O23 1_455 154.76 0.965 2.285 3.185(6) yes
C28 H281 O23 1_455 147.69 0.937 2.481 3.311(6) yes
N25 H251 O23 . 122.81 0.887 1.983 2.574(6) yes
N25 H251 O33 . 122.70 0.887 2.421 2.995(6) yes
O33 H331 O35 . 139.42 0.818 1.978 2.653(6) yes
O4 H41 O21 1_554 156.38 0.950 1.558 2.458(6) yes
O4 H41 C22 1_554 151.71 0.950 2.306 3.174(6) yes
O4 H41 O23 1_554 131.20 0.950 2.575 3.280(6) yes
